data_4030623
loop_
_publ_author_name
'Goubard, F.'
'Chassaing, J.'
'Bizot, D.'
'Quarton, M.'

_publ_section_title
;
 Synthesis, structural and spectroscopic studies of CrIINbIVF6
;
_journal_name_full 'European Journal of Solid State and Inorganic Chemistry'
_journal_page_first 223
_journal_page_last 233
_journal_volume 31
_journal_year 1994
_chemical_formula_sum 'Cr F6 Nb'
_chemical_formula_weight 258.91
_space_group_IT_number 139
_symmetry_cell_setting tetragonal
_symmetry_Int_Tables_number 139
_symmetry_space_group_name_Hall '-I 4 2'
_symmetry_space_group_name_H-M 'I 4/m m m'
_cell_angle_alpha 90
_cell_angle_beta 90
_cell_angle_gamma 90
_cell_formula_units_Z 2
_cell_length_a 5.5402(6)
_cell_length_b 5.5402(6)
_cell_length_c 8.453(1)
_cell_volume 259.45(5)
_diffrn_ambient_temperature 293
_diffrn_radiation_probe x-ray
_diffrn_radiation_type CuK\a
_diffrn_radiation_wavelength 1.54178
_exptl_absorpt_coefficient_mu 35.912
_exptl_crystal_density_diffrn 3.314
_exptl_crystal_F_000 238
_pd_proc_ls_prof_wR_factor 0.112
_refine_ls_R_I_factor 0.072
_cod_data_source_file EJSSIC-1994-31-223-233.cif
_cod_data_source_block CrNbF6
_cod_depositor_comments
;
Rietveld refinement, software DBW3.2S
Apparently, if the interatomic distances given in the
paper are correct, then the Nb and Cr sites had to
be permuted
;
_cod_original_cell_volume 259.46(6)
_cod_database_code 4030623

loop_
_symmetry_equiv_pos_site_id
_symmetry_equiv_pos_as_xyz
1 x,y,z
2 -y,x,z
3 -x,-y,z
4 y,-x,z
5 x,-y,-z
6 y,x,-z
7 -x,y,-z
8 -y,-x,-z
9 -x,-y,-z
10 y,-x,-z
11 x,y,-z
12 -y,x,-z
13 -x,y,z
14 -y,-x,z
15 x,-y,z
16 y,x,z
17 1/2+x,1/2+y,1/2+z
18 1/2-y,1/2+x,1/2+z
19 1/2-x,1/2-y,1/2+z
20 1/2+y,1/2-x,1/2+z
21 1/2+x,1/2-y,1/2-z
22 1/2+y,1/2+x,1/2-z
23 1/2-x,1/2+y,1/2-z
24 1/2-y,1/2-x,1/2-z
25 1/2-x,1/2-y,1/2-z
26 1/2+y,1/2-x,1/2-z
27 1/2+x,1/2+y,1/2-z
28 1/2-y,1/2+x,1/2-z
29 1/2-x,1/2+y,1/2+z
30 1/2-y,1/2-x,1/2+z
31 1/2+x,1/2-y,1/2+z
32 1/2+y,1/2+x,1/2+z

loop_
_atom_site_label
_atom_site_type_symbol
_atom_site_thermal_displace_type
_atom_site_fract_x
_atom_site_fract_y
_atom_site_fract_z
_atom_site_occupancy
_atom_site_U_iso_or_equiv
Nb Nb Uiso 0.00000 0.00000 0.00000 1.000 0.020(3)
Cr Cr Uiso 0.00000 0.00000 0.50000 1.000 0.0076(13)
F1 F Uiso 0.244(3) 0.244(3) 0.00000 1.000 0.044(3)
F2 F Uiso 0.00000 0.00000 0.216(4) 1.000 0.044(3)

loop_
_atom_type_symbol
_atom_type_description
_atom_type_scat_dispersion_real
_atom_type_scat_dispersion_imag
_atom_type_scat_source
Cr Cr -0.1635 2.4439 ' International Tables Vol C Tables 4.2.6.8 and 6.1.1.4'
F F 0.0727 0.0534 ' International Tables Vol C Tables 4.2.6.8 and 6.1.1.4'
Nb Nb -0.1121 2.4826 ' International Tables Vol C Tables 4.2.6.8 and 6.1.1.4'

loop_
_geom_angle_atom_site_label_1
_geom_angle_atom_site_label_2
_geom_angle_atom_site_label_3
_geom_angle
_geom_angle_site_symmetry_1
_geom_angle_site_symmetry_3
_geom_angle_publ_flag
F1 Nb F2 90.00 . . yes
F1 Nb F1 90.0(7) . 2_555 yes
F1 Nb F1 180.00 . 3_555 yes
F1 Nb F1 90.0(7) . 4_555 yes
F1 Nb F2 90.00 . 5_555 yes
F1 Nb F2 90.00 2_555 . yes
F1 Nb F2 90.00 3_555 . yes
F1 Nb F2 90.00 4_555 . yes
F2 Nb F2 180.00 . 5_555 yes
F1 Nb F1 90.0(7) 2_555 3_555 yes
F1 Nb F1 180.00 2_555 4_555 yes
F1 Nb F2 90.00 2_555 5_555 yes
F1 Nb F1 90.0(7) 3_555 4_555 yes
F1 Nb F2 90.00 3_555 5_555 yes
F1 Nb F2 90.00 4_555 5_555 yes
F1 Cr F1 90.0(7) 17_445 18_545 yes
F1 Cr F1 180.00 17_445 19_555 yes
F1 Cr F1 90.0(7) 17_445 20_455 yes
F1 Cr F1 90.0(7) 18_545 19_555 yes
F1 Cr F1 180.00 18_545 20_455 yes
F1 Cr F1 90.0(7) 19_555 20_455 yes
Nb F1 Cr 180.00 . 17_554 yes

loop_
_geom_bond_atom_site_label_1
_geom_bond_atom_site_label_2
_geom_bond_distance
_geom_bond_site_symmetry_2
_geom_bond_publ_flag
Nb F1 1.912(17) . yes
Nb F2 1.83(3) . yes
Nb F1 1.912(17) 2_555 yes
Nb F1 1.912(17) 3_555 yes
Nb F1 1.912(17) 4_555 yes
Nb F2 1.83(3) 5_555 yes
Cr F1 2.006(17) 17_445 yes
Cr F1 2.006(17) 18_545 yes
Cr F1 2.006(17) 19_555 yes
Cr F1 2.006(17) 20_455 yes
